data_4032528
loop_
_publ_author_name
'Tulichala, R. N. Prasad'
'Shankar, Mallepalli'
'Swamy, K. C. Kumara'

_publ_section_title
;
 Ruthenium-Catalyzed Oxidative Annulation and Hydroarylation of
 Chromene-3-carboxamides with Alkynes via Double C-H Functionalization.
;
_journal_issue 10
_journal_name_full 'The Journal of organic chemistry'
_journal_page_first 5068
_journal_page_last 5079
_journal_paper_doi 10.1021/acs.joc.7b00008
_journal_volume 82
_journal_year 2017
_chemical_formula_sum 'C45 H33 N O2'
_chemical_formula_weight 619.72
_space_group_crystal_system monoclinic
_space_group_IT_number 14
_space_group_name_Hall '-P 2ybc'
_space_group_name_H-M_alt 'P 1 21/c 1'
_symmetry_space_group_name_Hall '-P 2ybc'
_symmetry_space_group_name_H-M 'P 1 21/c 1'
_atom_sites_solution_hydrogens geom
_audit_creation_method SHELXL-2014/7
_cell_angle_alpha 90
_cell_angle_beta 91.708(2)
_cell_angle_gamma 90
_cell_formula_units_Z 8
_cell_length_a 10.3589(5)
_cell_length_b 17.6488(6)
_cell_length_c 36.7182(15)
_cell_measurement_reflns_used 9704
_cell_measurement_temperature 298(2)
_cell_measurement_theta_max 27.564
_cell_measurement_theta_min 0.987
_cell_volume 6709.9(5)
_computing_structure_refinement 'SHELXL-2014/7 (Sheldrick, 2014)'
_diffrn_ambient_temperature 298(2)
_diffrn_measured_fraction_theta_full 0.999
_diffrn_measured_fraction_theta_max 0.954
_diffrn_measurement_device_type 'Bruker APEX-II CCD'
_diffrn_measurement_method '\f and \w scans'
_diffrn_radiation_type MoK\a
_diffrn_radiation_wavelength 0.71073
_diffrn_reflns_av_R_equivalents 0.0735
_diffrn_reflns_av_unetI/netI 0.0434
_diffrn_reflns_Laue_measured_fraction_full 0.999
_diffrn_reflns_Laue_measured_fraction_max 0.954
_diffrn_reflns_limit_h_max 13
_diffrn_reflns_limit_h_min -13
_diffrn_reflns_limit_k_max 22
_diffrn_reflns_limit_k_min -22
_diffrn_reflns_limit_l_max 47
_diffrn_reflns_limit_l_min -47
_diffrn_reflns_number 126857
_diffrn_reflns_point_group_measured_fraction_full 0.999
_diffrn_reflns_point_group_measured_fraction_max 0.954
_diffrn_reflns_theta_full 25.242
_diffrn_reflns_theta_max 27.564
_diffrn_reflns_theta_min 2.280
_exptl_absorpt_coefficient_mu 0.074
_exptl_absorpt_correction_type none
_exptl_crystal_colour colorless
_exptl_crystal_density_diffrn 1.227
_exptl_crystal_description needle
_exptl_crystal_F_000 2608
_exptl_crystal_size_max 0.18
_exptl_crystal_size_mid 0.16
_exptl_crystal_size_min 0.07
_refine_diff_density_max 0.211
_refine_diff_density_min -0.230
_refine_diff_density_rms 0.044
_refine_ls_extinction_method none
_refine_ls_goodness_of_fit_ref 1.168
_refine_ls_hydrogen_treatment constr
_refine_ls_matrix_type full
_refine_ls_number_parameters 867
_refine_ls_number_reflns 14825
_refine_ls_number_restraints 0
_refine_ls_restrained_S_all 1.168
_refine_ls_R_factor_all 0.1308
_refine_ls_R_factor_gt 0.0758
_refine_ls_shift/su_max 0.000
_refine_ls_shift/su_mean 0.000
_refine_ls_structure_factor_coef Fsqd
_refine_ls_weighting_details 'w=1/[\s^2^(Fo^2^)+(0.0356P)^2^+4.2181P] where P=(Fo^2^+2Fc^2^)/3'
_refine_ls_weighting_scheme calc
_refine_ls_wR_factor_gt 0.1354
_refine_ls_wR_factor_ref 0.1575
_reflns_Friedel_coverage 0.000
_reflns_number_gt 9704
_reflns_number_total 14825
_reflns_threshold_expression 'I > 2\s(I)'
_cod_data_source_file jo7b00008_si_002.cif
_cod_data_source_block compound6ba
_cod_database_code 4032528
_shelx_shelxl_version_number 2014/7
_shelx_space_group_comment
;
The symmetry employed for this shelxl refinement is uniquely defined
by the following loop, which should always be used as a source of
symmetry information in preference to the above space-group names.
They are only intended as comments.
;

loop_
_space_group_symop_operation_xyz
'x, y, z'
'-x, y+1/2, -z+1/2'
'-x, -y, -z'
'x, -y-1/2, z-1/2'

loop_
_atom_site_label
_atom_site_type_symbol
_atom_site_fract_x
_atom_site_fract_y
_atom_site_fract_z
_atom_site_U_iso_or_equiv
_atom_site_adp_type
_atom_site_occupancy
_atom_site_site_symmetry_order
_atom_site_calc_flag
_atom_site_refinement_flags_posn
_atom_site_refinement_flags_adp
O001 O 0.23079(18) 0.68322(9) 0.39831(4) 0.0519(5) Uani 1 1 d . .
O002 O 0.13653(17) 0.73173(10) 0.29032(5) 0.0521(5) Uani 1 1 d . .
O2 O 0.75005(18) 0.67497(9) 0.37551(5) 0.0547(5) Uani 1 1 d . .
N2 N 0.38026(18) 0.77868(10) 0.39944(5) 0.0361(4) Uani 1 1 d . .
N1 N 0.88630(18) 0.57351(10) 0.37235(5) 0.0359(4) Uani 1 1 d . .
O1 O 0.6900(2) 0.67208(12) 0.26405(5) 0.0695(6) Uani 1 1 d . .
C11 C 0.9622(2) 0.52555(12) 0.35219(6) 0.0343(5) Uani 1 1 d . .
C12 C 0.9660(2) 0.53144(12) 0.31497(6) 0.0355(5) Uani 1 1 d . .
C46 C 0.3581(2) 0.79071(12) 0.32453(6) 0.0350(5) Uani 1 1 d . .
C57 C 0.4440(2) 0.84032(12) 0.34472(6) 0.0353(5) Uani 1 1 d . .
C56 C 0.4544(2) 0.83189(12) 0.38181(6) 0.0363(5) Uani 1 1 d . .
C19 C 1.0432(2) 0.46942(13) 0.37301(6) 0.0378(5) Uani 1 1 d . .
C54 C 0.2808(2) 0.74219(12) 0.34284(6) 0.0378(5) Uani 1 1 d . .
C13 C 1.0445(2) 0.47468(12) 0.29504(6) 0.0385(5) Uani 1 1 d . .
C25 C 0.8764(2) 0.56389(13) 0.41142(6) 0.0387(5) Uani 1 1 d . .
C58 C 0.5141(2) 0.90391(13) 0.32697(6) 0.0388(5) Uani 1 1 d . .
C1 C 0.8920(2) 0.59041(12) 0.29721(6) 0.0400(5) Uani 1 1 d . .
C70 C 0.3851(2) 0.77247(13) 0.43890(6) 0.0397(5) Uani 1 1 d . .
C47 C 0.3482(2) 0.78578(12) 0.28422(6) 0.0389(5) Uani 1 1 d . .
C64 C 0.5469(2) 0.87644(14) 0.40519(6) 0.0408(6) Uani 1 1 d . .
C32 C 0.7275(2) 0.45014(13) 0.40244(6) 0.0401(5) Uani 1 1 d . .
C31 C 0.8012(2) 0.50590(13) 0.42546(6) 0.0407(6) Uani 1 1 d . .
C55 C 0.2917(2) 0.73112(12) 0.38135(6) 0.0391(5) Uani 1 1 d . .
C10 C 0.8123(2) 0.63146(12) 0.35634(7) 0.0414(6) Uani 1 1 d . .
C9 C 0.8163(2) 0.63592(13) 0.31756(6) 0.0419(6) Uani 1 1 d . .
C76 C 0.3230(2) 0.82578(13) 0.46020(6) 0.0423(6) Uani 1 1 d . .
C40 C 0.6446(2) 0.48107(13) 0.37220(6) 0.0415(6) Uani 1 1 d . .
C34 C 0.6706(3) 0.31031(14) 0.39473(6) 0.0462(6) Uani 1 1 d . .
C77 C 0.2512(3) 0.89241(13) 0.44523(6) 0.0442(6) Uani 1 1 d . .
C45 C 0.6585(2) 0.45635(14) 0.33647(6) 0.0454(6) Uani 1 1 d . .
H45 H 0.7164 0.4177 0.3315 0.055 Uiso 1 1 calc R U
C26 C 0.9452(3) 0.61358(14) 0.43375(7) 0.0476(6) Uani 1 1 d . .
H26 H 0.9944 0.6515 0.4234 0.057 Uiso 1 1 calc R U
C24 C 1.1467(2) 0.49426(15) 0.39473(6) 0.0465(6) Uani 1 1 d . .
H24 H 1.1615 0.5459 0.3976 0.056 Uiso 1 1 calc R U
C52 C 0.2356(3) 0.75492(13) 0.26862(6) 0.0444(6) Uani 1 1 d . .
C85 C 0.1593(2) 0.88085(13) 0.41358(7) 0.0450(6) Uani 1 1 d . .
C48 C 0.4463(3) 0.80472(14) 0.26078(6) 0.0488(6) Uani 1 1 d . .
H48 H 0.5240 0.8234 0.2704 0.059 Uiso 1 1 calc R U
C33 C 0.7402(3) 0.37604(14) 0.41008(6) 0.0478(6) Uani 1 1 d . .
H33 H 0.8029 0.3645 0.4279 0.057 Uiso 1 1 calc R U
C14 C 1.1776(2) 0.47143(14) 0.30005(7) 0.0463(6) Uani 1 1 d . .
H14 H 1.2192 0.5072 0.3148 0.056 Uiso 1 1 calc R U
C53 C 0.1827(3) 0.69482(14) 0.32290(6) 0.0469(6) Uani 1 1 d . .
H53A H 0.2208 0.6465 0.3167 0.056 Uiso 1 1 calc R U
H53B H 0.1108 0.6851 0.3386 0.056 Uiso 1 1 calc R U
C2 C 0.8913(3) 0.60620(13) 0.25728(6) 0.0463(6) Uani 1 1 d . .
C20 C 1.0234(3) 0.39235(14) 0.36858(7) 0.0479(6) Uani 1 1 d . .
H20 H 0.9548 0.3750 0.3539 0.057 Uiso 1 1 calc R U
C59 C 0.4441(3) 0.96079(14) 0.30926(6) 0.0497(6) Uani 1 1 d . .
H59 H 0.3544 0.9578 0.3078 0.060 Uiso 1 1 calc R U
C71 C 0.4515(3) 0.71200(14) 0.45406(7) 0.0506(6) Uani 1 1 d . .
H71 H 0.4903 0.6770 0.4389 0.061 Uiso 1 1 calc R U
C63 C 0.6474(3) 0.90995(15) 0.32878(7) 0.0508(6) Uani 1 1 d . .
H63 H 0.6960 0.8723 0.3404 0.061 Uiso 1 1 calc R U
C65 C 0.5322(3) 0.95373(15) 0.40994(7) 0.0515(7) Uani 1 1 d . .
H65 H 0.4629 0.9786 0.3986 0.062 Uiso 1 1 calc R U
C27 C 0.9418(3) 0.60775(16) 0.47123(7) 0.0569(7) Uani 1 1 d . .
C69 C 0.6523(3) 0.84061(17) 0.42171(7) 0.0549(7) Uani 1 1 d . .
H69 H 0.6647 0.7889 0.4184 0.066 Uiso 1 1 calc R U
C78 C 0.2729(3) 0.96014(14) 0.46060(7) 0.0544(7) Uani 1 1 d . .
H78 H 0.3399 0.9617 0.4780 0.065 Uiso 1 1 calc R U
C7 C 0.7861(3) 0.64626(15) 0.24254(7) 0.0572(7) Uani 1 1 d . .
C30 C 0.7987(3) 0.50073(17) 0.46336(7) 0.0566(7) Uani 1 1 d . .
H30 H 0.7496 0.4629 0.4739 0.068 Uiso 1 1 calc R U
C18 C 0.9849(3) 0.42101(15) 0.27265(7) 0.0528(7) Uani 1 1 d . .
H18 H 0.8958 0.4223 0.2687 0.063 Uiso 1 1 calc R U
C90 C 0.1672(3) 0.92437(15) 0.38206(7) 0.0549(7) Uani 1 1 d . .
H90 H 0.2290 0.9624 0.3809 0.066 Uiso 1 1 calc R U
C39 C 0.5416(3) 0.31229(16) 0.38354(7) 0.0554(7) Uani 1 1 d . .
H39 H 0.4970 0.3580 0.3839 0.066 Uiso 1 1 calc R U
C51 C 0.2177(3) 0.74840(15) 0.23130(7) 0.0567(7) Uani 1 1 d . .
H51 H 0.1402 0.7300 0.2214 0.068 Uiso 1 1 calc R U
C3 C 0.9875(3) 0.58543(15) 0.23337(7) 0.0567(7) Uani 1 1 d . .
H3 H 1.0614 0.5611 0.2424 0.068 Uiso 1 1 calc R U
C75 C 0.3345(3) 0.81489(16) 0.49791(7) 0.0581(7) Uani 1 1 d . .
H75 H 0.2946 0.8491 0.5132 0.070 Uiso 1 1 calc R U
C44 C 0.5863(3) 0.48917(17) 0.30834(7) 0.0583(7) Uani 1 1 d . .
H44 H 0.5974 0.4732 0.2845 0.070 Uiso 1 1 calc R U
C79 C 0.2059(3) 1.03259(15) 0.45386(7) 0.0598(8) Uani 1 1 d . .
C86 C 0.0645(3) 0.82568(15) 0.41470(8) 0.0568(7) Uani 1 1 d . .
H86 H 0.0569 0.7960 0.4355 0.068 Uiso 1 1 calc R U
C15 C 1.2491(3) 0.41625(16) 0.28352(8) 0.0609(8) Uani 1 1 d . .
H15 H 1.3384 0.4152 0.2871 0.073 Uiso 1 1 calc R U
C49 C 0.4302(3) 0.79628(16) 0.22355(7) 0.0593(7) Uani 1 1 d . .
H49 H 0.4971 0.8088 0.2083 0.071 Uiso 1 1 calc R U
C72 C 0.4614(3) 0.70235(16) 0.49146(7) 0.0585(7) Uani 1 1 d . .
C23 C 1.2277(3) 0.44275(18) 0.41204(8) 0.0617(8) Uani 1 1 d . .
H23 H 1.2967 0.4597 0.4267 0.074 Uiso 1 1 calc R U
C60 C 0.5061(3) 1.02194(15) 0.29376(8) 0.0623(8) Uani 1 1 d . .
H60 H 0.4582 1.0594 0.2818 0.075 Uiso 1 1 calc R U
C8 C 0.7331(3) 0.69516(15) 0.29974(7) 0.0616(8) Uani 1 1 d . .
H8A H 0.6588 0.7046 0.3146 0.074 Uiso 1 1 calc R U
H8B H 0.7815 0.7420 0.2980 0.074 Uiso 1 1 calc R U
C35 C 0.7337(3) 0.24085(15) 0.39362(7) 0.0622(8) Uani 1 1 d . .
H35 H 0.8200 0.2378 0.4013 0.075 Uiso 1 1 calc R U
C29 C 0.8676(3) 0.55053(18) 0.48563(7) 0.0637(8) Uani 1 1 d . .
H29 H 0.8639 0.5454 0.5108 0.076 Uiso 1 1 calc R U
C21 C 1.1053(3) 0.34110(16) 0.38590(8) 0.0636(8) Uani 1 1 d . .
H21 H 1.0919 0.2894 0.3828 0.076 Uiso 1 1 calc R U
C74 C 0.4024(3) 0.75559(17) 0.51297(7) 0.0646(8) Uani 1 1 d . .
H74 H 0.4090 0.7510 0.5382 0.078 Uiso 1 1 calc R U
C50 C 0.3155(3) 0.76945(17) 0.20900(7) 0.0640(8) Uani 1 1 d . .
H50 H 0.3040 0.7655 0.1839 0.077 Uiso 1 1 calc R U
C17 C 1.0582(3) 0.36522(17) 0.25610(8) 0.0681(9) Uani 1 1 d . .
H17 H 1.0180 0.3293 0.2411 0.082 Uiso 1 1 calc R U
C41 C 0.5546(3) 0.53683(16) 0.37884(8) 0.0610(8) Uani 1 1 d . .
H41 H 0.5432 0.5537 0.4025 0.073 Uiso 1 1 calc R U
C61 C 0.6384(4) 1.02703(17) 0.29616(8) 0.0702(9) Uani 1 1 d . .
H61 H 0.6801 1.0683 0.2860 0.084 Uiso 1 1 calc R U
C66 C 0.6194(3) 0.99421(18) 0.43137(8) 0.0670(9) Uani 1 1 d . .
H66 H 0.6083 1.0461 0.4345 0.080 Uiso 1 1 calc R U
C62 C 0.7093(3) 0.97111(18) 0.31359(8) 0.0665(8) Uani 1 1 d . .
H62 H 0.7989 0.9745 0.3152 0.080 Uiso 1 1 calc R U
C22 C 1.2066(3) 0.36666(18) 0.40767(8) 0.0688(9) Uani 1 1 d . .
H22 H 1.2610 0.3320 0.4195 0.083 Uiso 1 1 calc R U
C43 C 0.4985(3) 0.54503(18) 0.31531(9) 0.0703(9) Uani 1 1 d . .
H43 H 0.4509 0.5674 0.2963 0.084 Uiso 1 1 calc R U
C16 C 1.1897(3) 0.36317(17) 0.26193(9) 0.0717(9) Uani 1 1 d . .
H16 H 1.2382 0.3255 0.2511 0.086 Uiso 1 1 calc R U
C38 C 0.4784(3) 0.24706(19) 0.37187(8) 0.0705(9) Uani 1 1 d . .
H38 H 0.3915 0.2492 0.3648 0.085 Uiso 1 1 calc R U
C67 C 0.7214(3) 0.9586(2) 0.44795(8) 0.0756(10) Uani 1 1 d . .
H67 H 0.7794 0.9861 0.4625 0.091 Uiso 1 1 calc R U
C87 C -0.0197(3) 0.81441(18) 0.38493(10) 0.0682(8) Uani 1 1 d . .
H87 H -0.0839 0.7778 0.3861 0.082 Uiso 1 1 calc R U
C89 C 0.0847(3) 0.91173(18) 0.35259(8) 0.0683(8) Uani 1 1 d . .
H89 H 0.0923 0.9406 0.3316 0.082 Uiso 1 1 calc R U
C68 C 0.7395(3) 0.8820(2) 0.44331(8) 0.0719(9) Uani 1 1 d . .
H68 H 0.8099 0.8580 0.4546 0.086 Uiso 1 1 calc R U
C4 C 0.9745(4) 0.60054(18) 0.19642(8) 0.0741(9) Uani 1 1 d . .
H4 H 1.0398 0.5866 0.1809 0.089 Uiso 1 1 calc R U
C88 C -0.0086(3) 0.85680(19) 0.35403(9) 0.0725(9) Uani 1 1 d . .
H88 H -0.0640 0.8484 0.3341 0.087 Uiso 1 1 calc R U
C36 C 0.6703(4) 0.17611(18) 0.38132(9) 0.0800(10) Uani 1 1 d . .
H36 H 0.7147 0.1304 0.3803 0.096 Uiso 1 1 calc R U
C37 C 0.5431(4) 0.17933(19) 0.37062(9) 0.0823(11) Uani 1 1 d . .
H37 H 0.5005 0.1358 0.3625 0.099 Uiso 1 1 calc R U
C42 C 0.4817(3) 0.56759(18) 0.35048(10) 0.0765(10) Uani 1 1 d . .
H42 H 0.4202 0.6043 0.3554 0.092 Uiso 1 1 calc R U
C6 C 0.7722(4) 0.65942(18) 0.20544(9) 0.0788(10) Uani 1 1 d . .
H6 H 0.6993 0.6842 0.1961 0.095 Uiso 1 1 calc R U
C5 C 0.8662(4) 0.6359(2) 0.18263(9) 0.0859(11) Uani 1 1 d . .
H5 H 0.8564 0.6440 0.1577 0.103 Uiso 1 1 calc R U
C84 C 0.0744(4) 1.03730(18) 0.44625(11) 0.0863(11) Uani 1 1 d . .
H84 H 0.0257 0.9932 0.4440 0.104 Uiso 1 1 calc R U
C73 C 0.5348(4) 0.6358(2) 0.50791(9) 0.0933(12) Uani 1 1 d . .
H73A H 0.6259 0.6456 0.5074 0.140 Uiso 1 1 calc R U
H73B H 0.5150 0.5909 0.4941 0.140 Uiso 1 1 calc R U
H73C H 0.5101 0.6288 0.5327 0.140 Uiso 1 1 calc R U
C28 C 1.0180(4) 0.66205(19) 0.49543(9) 0.0917(12) Uani 1 1 d . .
H28A H 1.0199 0.6436 0.5200 0.138 Uiso 1 1 calc R U
H28B H 0.9779 0.7111 0.4946 0.138 Uiso 1 1 calc R U
H28C H 1.1047 0.6659 0.4870 0.138 Uiso 1 1 calc R U
C80 C 0.2739(4) 1.09906(17) 0.45779(10) 0.0896(12) Uani 1 1 d . .
H80 H 0.3620 1.0975 0.4633 0.108 Uiso 1 1 calc R U
C82 C 0.0837(6) 1.1720(2) 0.44552(12) 0.1118(16) Uani 1 1 d . .
H82 H 0.0431 1.2186 0.4424 0.134 Uiso 1 1 calc R U
C81 C 0.2125(6) 1.1685(2) 0.45360(12) 0.1168(17) Uani 1 1 d . .
H81 H 0.2598 1.2130 0.4563 0.140 Uiso 1 1 calc R U
C83 C 0.0147(5) 1.1068(2) 0.44199(12) 0.1076(14) Uani 1 1 d . .
H83 H -0.0735 1.1091 0.4367 0.129 Uiso 1 1 calc R U

loop_
_atom_site_aniso_label
_atom_site_aniso_U_11
_atom_site_aniso_U_22
_atom_site_aniso_U_33
_atom_site_aniso_U_23
_atom_site_aniso_U_13
_atom_site_aniso_U_12
O001 0.0671(13) 0.0420(9) 0.0468(10) 0.0052(8) 0.0044(9) -0.0136(9)
O002 0.0453(11) 0.0617(11) 0.0485(10) 0.0008(8) -0.0107(8) -0.0070(9)
O2 0.0600(12) 0.0432(10) 0.0607(11) -0.0108(8) -0.0037(9) 0.0161(9)
N2 0.0431(12) 0.0341(10) 0.0311(9) 0.0000(8) 0.0005(8) -0.0008(9)
N1 0.0403(11) 0.0327(10) 0.0347(10) -0.0016(8) -0.0020(8) 0.0034(8)
O1 0.0738(15) 0.0728(13) 0.0606(12) 0.0085(10) -0.0217(11) 0.0194(11)
C11 0.0333(13) 0.0306(11) 0.0388(12) -0.0011(9) -0.0020(10) 0.0014(10)
C12 0.0353(13) 0.0349(12) 0.0360(12) -0.0007(9) -0.0019(10) -0.0034(10)
C46 0.0361(13) 0.0359(12) 0.0329(11) -0.0014(9) -0.0017(10) 0.0049(10)
C57 0.0352(13) 0.0386(12) 0.0319(11) -0.0019(9) 0.0001(9) 0.0012(10)
C56 0.0370(13) 0.0361(12) 0.0358(12) -0.0038(9) 0.0020(10) 0.0019(10)
C19 0.0384(14) 0.0394(12) 0.0357(12) 0.0035(10) 0.0035(10) 0.0060(10)
C54 0.0420(14) 0.0336(12) 0.0374(12) -0.0032(9) -0.0029(10) 0.0001(10)
C13 0.0460(15) 0.0360(12) 0.0336(11) -0.0005(9) 0.0039(10) -0.0028(11)
C25 0.0406(14) 0.0410(13) 0.0343(12) -0.0056(10) -0.0034(10) 0.0082(11)
C58 0.0421(15) 0.0424(13) 0.0320(11) -0.0035(10) 0.0018(10) -0.0054(11)
C1 0.0432(15) 0.0343(12) 0.0419(13) 0.0027(10) -0.0068(11) -0.0086(11)
C70 0.0457(15) 0.0406(13) 0.0326(11) 0.0027(10) 0.0002(10) 0.0003(11)
C47 0.0446(15) 0.0375(12) 0.0343(12) -0.0020(10) -0.0013(10) 0.0041(11)
C64 0.0420(15) 0.0500(14) 0.0305(11) -0.0053(10) 0.0028(10) -0.0073(11)
C32 0.0357(14) 0.0484(14) 0.0364(12) -0.0005(10) 0.0053(10) 0.0004(11)
C31 0.0390(14) 0.0472(14) 0.0361(12) -0.0057(10) 0.0003(10) 0.0058(11)
C55 0.0452(15) 0.0319(12) 0.0404(12) -0.0022(10) 0.0035(11) 0.0016(11)
C10 0.0441(15) 0.0295(11) 0.0501(14) -0.0030(10) -0.0053(11) 0.0022(10)
C9 0.0460(15) 0.0336(12) 0.0456(13) 0.0039(10) -0.0067(11) 0.0028(11)
C76 0.0496(16) 0.0427(13) 0.0349(12) -0.0008(10) 0.0045(11) -0.0001(11)
C40 0.0358(14) 0.0413(13) 0.0471(13) -0.0019(11) -0.0029(11) -0.0015(11)
C34 0.0582(18) 0.0473(14) 0.0333(12) 0.0070(10) 0.0052(11) -0.0062(13)
C77 0.0498(16) 0.0419(13) 0.0413(13) 0.0000(10) 0.0096(11) 0.0019(12)
C45 0.0446(15) 0.0468(14) 0.0447(14) -0.0017(11) -0.0018(11) -0.0008(12)
C26 0.0538(17) 0.0411(13) 0.0473(14) -0.0081(11) -0.0084(12) 0.0038(12)
C24 0.0439(16) 0.0516(15) 0.0438(13) 0.0052(11) -0.0024(11) 0.0060(12)
C52 0.0495(16) 0.0429(13) 0.0405(13) -0.0023(10) -0.0057(12) 0.0017(12)
C85 0.0439(15) 0.0372(13) 0.0541(15) -0.0005(11) 0.0030(12) 0.0071(11)
C48 0.0543(17) 0.0529(15) 0.0392(13) -0.0060(11) 0.0020(12) -0.0018(13)
C33 0.0496(16) 0.0563(16) 0.0374(13) 0.0052(11) 0.0001(11) -0.0024(13)
C14 0.0453(16) 0.0405(13) 0.0533(15) -0.0080(11) 0.0048(12) -0.0018(11)
C53 0.0513(16) 0.0421(13) 0.0467(14) 0.0009(11) -0.0078(12) -0.0085(12)
C2 0.0588(17) 0.0383(13) 0.0412(13) 0.0063(10) -0.0088(12) -0.0090(12)
C20 0.0498(16) 0.0423(14) 0.0520(15) 0.0040(11) 0.0063(12) 0.0049(12)
C59 0.0546(17) 0.0503(15) 0.0442(14) 0.0032(11) 0.0007(12) -0.0015(13)
C71 0.0594(18) 0.0479(15) 0.0443(14) 0.0019(11) 0.0011(12) 0.0098(13)
C63 0.0456(16) 0.0579(16) 0.0492(15) -0.0012(12) 0.0075(12) -0.0055(13)
C65 0.0598(18) 0.0504(15) 0.0444(14) -0.0066(12) 0.0039(12) -0.0116(13)
C27 0.067(2) 0.0564(16) 0.0460(15) -0.0152(13) -0.0120(13) 0.0091(15)
C69 0.0477(17) 0.0742(19) 0.0428(14) -0.0089(13) -0.0004(12) 0.0011(14)
C78 0.0669(19) 0.0469(15) 0.0496(15) -0.0037(12) 0.0057(13) 0.0010(13)
C7 0.070(2) 0.0491(15) 0.0513(16) 0.0066(13) -0.0162(15) -0.0027(14)
C30 0.0604(19) 0.0701(18) 0.0395(14) -0.0032(13) 0.0060(13) -0.0017(15)
C18 0.0530(17) 0.0584(16) 0.0474(14) -0.0088(12) 0.0068(12) -0.0116(13)
C90 0.0542(18) 0.0525(16) 0.0579(16) 0.0076(13) -0.0012(13) 0.0046(13)
C39 0.0604(19) 0.0569(16) 0.0490(15) -0.0023(13) 0.0066(13) -0.0084(14)
C51 0.068(2) 0.0570(16) 0.0440(15) -0.0051(12) -0.0167(14) -0.0055(14)
C3 0.067(2) 0.0586(17) 0.0448(14) 0.0080(12) 0.0030(13) -0.0074(14)
C75 0.075(2) 0.0624(17) 0.0372(13) -0.0028(12) 0.0095(13) 0.0058(15)
C44 0.0576(19) 0.0677(18) 0.0490(15) 0.0055(13) -0.0111(13) -0.0116(15)
C79 0.087(2) 0.0394(14) 0.0535(16) -0.0028(12) 0.0118(15) 0.0043(15)
C86 0.0546(18) 0.0477(15) 0.0682(18) 0.0020(13) 0.0054(14) 0.0039(13)
C15 0.0482(17) 0.0563(17) 0.079(2) -0.0158(15) 0.0167(15) 0.0009(14)
C49 0.074(2) 0.0644(18) 0.0399(14) -0.0072(13) 0.0090(14) -0.0055(15)
C72 0.069(2) 0.0622(17) 0.0444(15) 0.0145(13) -0.0034(13) 0.0095(15)
C23 0.0500(18) 0.076(2) 0.0584(17) 0.0130(15) -0.0091(13) 0.0113(15)
C60 0.085(2) 0.0462(16) 0.0562(17) 0.0093(13) 0.0047(15) -0.0006(15)
C8 0.078(2) 0.0489(15) 0.0574(17) 0.0070(13) -0.0107(15) 0.0180(15)
C35 0.082(2) 0.0514(17) 0.0529(16) 0.0113(13) 0.0017(15) 0.0040(16)
C29 0.077(2) 0.081(2) 0.0334(13) -0.0132(14) -0.0028(13) 0.0134(17)
C21 0.075(2) 0.0415(15) 0.075(2) 0.0144(14) 0.0152(17) 0.0147(15)
C74 0.084(2) 0.077(2) 0.0327(13) 0.0130(13) 0.0031(14) 0.0087(17)
C50 0.091(2) 0.0666(18) 0.0343(14) -0.0058(13) -0.0042(15) -0.0047(17)
C17 0.076(2) 0.0650(19) 0.0647(18) -0.0340(15) 0.0178(16) -0.0211(16)
C41 0.0528(18) 0.0600(17) 0.0696(18) -0.0188(14) -0.0083(14) 0.0103(14)
C61 0.085(3) 0.0564(18) 0.071(2) 0.0070(15) 0.0182(18) -0.0243(18)
C66 0.082(2) 0.0651(19) 0.0541(17) -0.0179(14) 0.0095(16) -0.0269(17)
C62 0.057(2) 0.073(2) 0.0706(19) 0.0027(16) 0.0124(15) -0.0175(16)
C22 0.064(2) 0.072(2) 0.070(2) 0.0279(16) 0.0029(16) 0.0264(17)
C43 0.060(2) 0.068(2) 0.081(2) 0.0111(17) -0.0321(17) -0.0014(16)
C16 0.072(2) 0.0590(18) 0.086(2) -0.0288(16) 0.0313(18) -0.0053(16)
C38 0.075(2) 0.077(2) 0.0601(18) -0.0064(16) 0.0037(16) -0.0268(18)
C67 0.068(2) 0.108(3) 0.0516(17) -0.0242(18) 0.0028(16) -0.034(2)
C87 0.0437(18) 0.0624(19) 0.098(2) -0.0147(18) -0.0007(17) 0.0000(14)
C89 0.065(2) 0.075(2) 0.0644(19) 0.0101(16) -0.0079(16) 0.0176(18)
C68 0.0507(19) 0.115(3) 0.0490(16) -0.0130(17) -0.0083(14) -0.0053(18)
C4 0.106(3) 0.070(2) 0.0469(16) 0.0102(15) 0.0077(17) -0.008(2)
C88 0.056(2) 0.080(2) 0.080(2) -0.0084(18) -0.0167(17) 0.0133(18)
C36 0.128(4) 0.0467(18) 0.066(2) 0.0062(15) 0.012(2) 0.000(2)
C37 0.122(3) 0.059(2) 0.066(2) -0.0070(16) 0.012(2) -0.030(2)
C42 0.054(2) 0.067(2) 0.107(3) -0.0116(19) -0.0253(18) 0.0218(16)
C6 0.106(3) 0.072(2) 0.0567(19) 0.0143(16) -0.0312(19) 0.005(2)
C5 0.135(4) 0.079(2) 0.0427(17) 0.0120(16) -0.013(2) -0.001(2)
C84 0.084(3) 0.0510(19) 0.125(3) -0.0083(19) 0.022(2) 0.0138(18)
C73 0.112(3) 0.097(3) 0.070(2) 0.0301(19) -0.012(2) 0.038(2)
C28 0.132(3) 0.075(2) 0.065(2) -0.0278(17) -0.035(2) -0.001(2)
C80 0.128(3) 0.0472(18) 0.093(3) 0.0006(17) -0.012(2) -0.008(2)
C82 0.179(5) 0.053(2) 0.103(3) 0.003(2) 0.000(3) 0.037(3)
C81 0.186(5) 0.045(2) 0.118(3) 0.007(2) -0.024(4) -0.007(3)
C83 0.121(4) 0.064(2) 0.139(4) 0.001(2) 0.017(3) 0.035(2)

loop_
_atom_type_symbol
_atom_type_description
_atom_type_scat_dispersion_real
_atom_type_scat_dispersion_imag
_atom_type_scat_source
C C 0.0033 0.0016 'International Tables Vol C Tables 4.2.6.8 and 6.1.1.4'
H H 0.0000 0.0000 'International Tables Vol C Tables 4.2.6.8 and 6.1.1.4'
N N 0.0061 0.0033 'International Tables Vol C Tables 4.2.6.8 and 6.1.1.4'
O O 0.0106 0.0060 'International Tables Vol C Tables 4.2.6.8 and 6.1.1.4'

loop_
_geom_angle_atom_site_label_1
_geom_angle_atom_site_label_2
_geom_angle_atom_site_label_3
_geom_angle
C52 O002 C53 112.44(19)
C56 N2 C55 123.39(18)
C56 N2 C70 120.93(18)
C55 N2 C70 115.58(18)
C11 N1 C10 122.40(18)
C11 N1 C25 120.98(17)
C10 N1 C25 116.58(18)
C7 O1 C8 114.3(2)
C12 C11 N1 121.31(19)
C12 C11 C19 121.8(2)
N1 C11 C19 116.82(18)
C11 C12 C1 118.4(2)
C11 C12 C13 117.95(19)
C1 C12 C13 123.62(19)
C54 C46 C57 119.45(19)
C54 C46 C47 115.5(2)
C57 C46 C47 125.0(2)
C56 C57 C46 118.3(2)
C56 C57 C58 119.3(2)
C46 C57 C58 122.17(19)
C57 C56 N2 120.6(2)
C57 C56 C64 123.0(2)
N2 C56 C64 116.36(18)
C20 C19 C24 119.2(2)
C20 C19 C11 120.8(2)
C24 C19 C11 119.8(2)
C46 C54 C55 122.9(2)
C46 C54 C53 120.8(2)
C55 C54 C53 116.2(2)
C14 C13 C18 118.3(2)
C14 C13 C12 121.1(2)
C18 C13 C12 120.5(2)
C26 C25 C31 122.0(2)
C26 C25 N1 117.5(2)
C31 C25 N1 120.52(19)
C63 C58 C59 118.2(2)
C63 C58 C57 122.2(2)
C59 C58 C57 119.5(2)
C9 C1 C12 119.1(2)
C9 C1 C2 116.3(2)
C12 C1 C2 124.6(2)
C71 C70 C76 122.0(2)
C71 C70 N2 117.6(2)
C76 C70 N2 120.4(2)
C48 C47 C52 117.2(2)
C48 C47 C46 125.0(2)
C52 C47 C46 117.7(2)
C65 C64 C69 118.9(2)
C65 C64 C56 121.4(2)
C69 C64 C56 119.7(2)
C33 C32 C40 124.3(2)
C33 C32 C31 118.6(2)
C40 C32 C31 117.1(2)
C25 C31 C30 116.3(2)
C25 C31 C32 123.8(2)
C30 C31 C32 119.8(2)
O001 C55 N2 120.7(2)
O001 C55 C54 124.5(2)
N2 C55 C54 114.8(2)
O2 C10 N1 120.3(2)
O2 C10 C9 124.4(2)
N1 C10 C9 115.3(2)
C1 C9 C10 123.3(2)
C1 C9 C8 120.4(2)
C10 C9 C8 116.2(2)
C70 C76 C75 115.8(2)
C70 C76 C77 124.1(2)
C75 C76 C77 120.1(2)
C41 C40 C45 118.5(2)
C41 C40 C32 120.5(2)
C45 C40 C32 120.9(2)
C39 C34 C35 117.6(3)
C39 C34 C33 123.5(2)
C35 C34 C33 118.8(3)
C78 C77 C76 118.3(2)
C78 C77 C85 123.1(2)
C76 C77 C85 118.6(2)
C44 C45 C40 120.2(3)
C44 C45 H45 119.9
C40 C45 H45 119.9
C27 C26 C25 121.0(3)
C27 C26 H26 119.5
C25 C26 H26 119.5
C23 C24 C19 120.4(3)
C23 C24 H24 119.8
C19 C24 H24 119.8
O002 C52 C51 117.9(2)
O002 C52 C47 120.4(2)
C51 C52 C47 121.7(2)
C86 C85 C90 118.1(3)
C86 C85 C77 120.6(2)
C90 C85 C77 121.2(2)
C49 C48 C47 121.2(3)
C49 C48 H48 119.4
C47 C48 H48 119.4
C32 C33 C34 130.1(2)
C32 C33 H33 114.9
C34 C33 H33 114.9
C15 C14 C13 121.1(2)
C15 C14 H14 119.4
C13 C14 H14 119.4
O002 C53 C54 111.16(19)
O002 C53 H53A 109.4
C54 C53 H53A 109.4
O002 C53 H53B 109.4
C54 C53 H53B 109.4
H53A C53 H53B 108.0
C7 C2 C3 116.9(2)
C7 C2 C1 117.2(2)
C3 C2 C1 125.9(2)
C21 C20 C19 120.1(3)
C21 C20 H20 119.9
C19 C20 H20 119.9
C60 C59 C58 120.9(3)
C60 C59 H59 119.6
C58 C59 H59 119.6
C70 C71 C72 121.2(2)
C70 C71 H71 119.4
C72 C71 H71 119.4
C62 C63 C58 121.0(3)
C62 C63 H63 119.5
C58 C63 H63 119.5
C66 C65 C64 120.7(3)
C66 C65 H65 119.7
C64 C65 H65 119.7
C26 C27 C29 117.8(2)
C26 C27 C28 120.6(3)
C29 C27 C28 121.6(3)
C64 C69 C68 120.0(3)
C64 C69 H69 120.0
C68 C69 H69 120.0
C77 C78 C79 129.2(3)
C77 C78 H78 115.4
C79 C78 H78 115.4
O1 C7 C6 117.2(3)
O1 C7 C2 121.2(2)
C6 C7 C2 121.6(3)
C29 C30 C31 121.6(3)
C29 C30 H30 119.2
C31 C30 H30 119.2
C13 C18 C17 120.1(3)
C13 C18 H18 119.9
C17 C18 H18 119.9
C89 C90 C85 120.8(3)
C89 C90 H90 119.6
C85 C90 H90 119.6
C38 C39 C34 120.9(3)
C38 C39 H39 119.6
C34 C39 H39 119.6
C50 C51 C52 119.3(3)
C50 C51 H51 120.3
C52 C51 H51 120.3
C4 C3 C2 121.0(3)
C4 C3 H3 119.5
C2 C3 H3 119.5
C74 C75 C76 122.2(3)
C74 C75 H75 118.9
C76 C75 H75 118.9
C43 C44 C45 120.6(3)
C43 C44 H44 119.7
C45 C44 H44 119.7
C80 C79 C84 117.9(3)
C80 C79 C78 119.1(3)
C84 C79 C78 122.8(3)
C85 C86 C87 120.4(3)
C85 C86 H86 119.8
C87 C86 H86 119.8
C16 C15 C14 120.2(3)
C16 C15 H15 119.9
C14 C15 H15 119.9
C50 C49 C48 120.0(3)
C50 C49 H49 120.0
C48 C49 H49 120.0
C74 C72 C71 117.5(2)
C74 C72 C73 121.6(2)
C71 C72 C73 120.8(3)
C22 C23 C24 120.0(3)
C22 C23 H23 120.0
C24 C23 H23 120.0
C61 C60 C59 119.9(3)
C61 C60 H60 120.1
C59 C60 H60 120.1
O1 C8 C9 111.2(2)
O1 C8 H8A 109.4
C9 C8 H8A 109.4
O1 C8 H8B 109.4
C9 C8 H8B 109.4
H8A C8 H8B 108.0
C36 C35 C34 121.1(3)
C36 C35 H35 119.4
C34 C35 H35 119.4
C27 C29 C30 121.3(2)
C27 C29 H29 119.3
C30 C29 H29 119.3
C22 C21 C20 120.0(3)
C22 C21 H21 120.0
C20 C21 H21 120.0
C75 C74 C72 121.3(2)
C75 C74 H74 119.3
C72 C74 H74 119.3
C49 C50 C51 120.4(2)
C49 C50 H50 119.8
C51 C50 H50 119.8
C16 C17 C18 120.1(3)
C16 C17 H17 120.0
C18 C17 H17 120.0
C42 C41 C40 120.3(3)
C42 C41 H41 119.9
C40 C41 H41 119.9
C60 C61 C62 120.0(3)
C60 C61 H61 120.0
C62 C61 H61 120.0
C67 C66 C65 120.2(3)
C67 C66 H66 119.9
C65 C66 H66 119.9
C61 C62 C63 120.0(3)
C61 C62 H62 120.0
C63 C62 H62 120.0
C23 C22 C21 120.4(3)
C23 C22 H22 119.8
C21 C22 H22 119.8
C42 C43 C44 119.3(3)
C42 C43 H43 120.3
C44 C43 H43 120.3
C15 C16 C17 120.1(3)
C15 C16 H16 119.9
C17 C16 H16 119.9
C37 C38 C39 120.5(3)
C37 C38 H38 119.7
C39 C38 H38 119.8
C66 C67 C68 120.4(3)
C66 C67 H67 119.8
C68 C67 H67 119.8
C88 C87 C86 120.5(3)
C88 C87 H87 119.8
C86 C87 H87 119.8
C88 C89 C90 120.4(3)
C88 C89 H89 119.8
C90 C89 H89 119.8
C67 C68 C69 119.9(3)
C67 C68 H68 120.1
C69 C68 H68 120.1
C5 C4 C3 120.4(3)
C5 C4 H4 119.8
C3 C4 H4 119.8
C87 C88 C89 119.7(3)
C87 C88 H88 120.1
C89 C88 H88 120.1
C37 C36 C35 120.2(3)
C37 C36 H36 119.9
C35 C36 H36 119.9
C36 C37 C38 119.7(3)
C36 C37 H37 120.2
C38 C37 H37 120.2
C43 C42 C41 121.1(3)
C43 C42 H42 119.5
C41 C42 H42 119.5
C5 C6 C7 119.8(3)
C5 C6 H6 120.1
C7 C6 H6 120.1
C6 C5 C4 120.2(3)
C6 C5 H5 119.9
C4 C5 H5 119.9
C83 C84 C79 120.7(4)
C83 C84 H84 119.7
C79 C84 H84 119.7
C72 C73 H73A 109.5
C72 C73 H73B 109.5
H73A C73 H73B 109.5
C72 C73 H73C 109.5
H73A C73 H73C 109.5
H73B C73 H73C 109.5
C27 C28 H28A 109.5
C27 C28 H28B 109.5
H28A C28 H28B 109.5
C27 C28 H28C 109.5
H28A C28 H28C 109.5
H28B C28 H28C 109.5
C79 C80 C81 120.7(4)
C79 C80 H80 119.6
C81 C80 H80 119.6
C83 C82 C81 119.5(4)
C83 C82 H82 120.3
C81 C82 H82 120.3
C82 C81 C80 120.5(4)
C82 C81 H81 119.7
C80 C81 H81 119.7
C82 C83 C84 120.6(4)
C82 C83 H83 119.7
C84 C83 H83 119.7

loop_
_geom_bond_atom_site_label_1
_geom_bond_atom_site_label_2
_geom_bond_distance
O001 C55 1.234(3)
O002 C52 1.380(3)
O002 C53 1.432(3)
O2 C10 1.236(3)
N2 C56 1.386(3)
N2 C55 1.397(3)
N2 C70 1.452(3)
N1 C11 1.385(3)
N1 C10 1.398(3)
N1 C25 1.451(3)
O1 C7 1.367(4)
O1 C8 1.431(3)
C11 C12 1.373(3)
C11 C19 1.494(3)
C12 C1 1.437(3)
C12 C13 1.495(3)
C46 C54 1.364(3)
C46 C57 1.438(3)
C46 C47 1.483(3)
C57 C56 1.371(3)
C57 C58 1.496(3)
C56 C64 1.492(3)
C19 C20 1.384(3)
C19 C24 1.388(3)
C54 C55 1.429(3)
C54 C53 1.491(3)
C13 C14 1.386(3)
C13 C18 1.387(3)
C25 C26 1.383(3)
C25 C31 1.395(3)
C58 C63 1.385(3)
C58 C59 1.389(3)
C1 C9 1.361(3)
C1 C2 1.492(3)
C70 C71 1.378(3)
C70 C76 1.393(3)
C47 C48 1.392(3)
C47 C52 1.395(3)
C64 C65 1.384(3)
C64 C69 1.385(4)
C32 C33 1.343(3)
C32 C40 1.487(3)
C32 C31 1.492(3)
C31 C30 1.395(3)
C10 C9 1.428(3)
C9 C8 1.494(3)
C76 C75 1.400(3)
C76 C77 1.488(3)
C40 C41 1.382(4)
C40 C45 1.394(3)
C34 C39 1.386(4)
C34 C35 1.391(4)
C34 C33 1.470(3)
C77 C78 1.338(3)
C77 C85 1.494(3)
C45 C44 1.384(3)
C45 H45 0.9300
C26 C27 1.382(4)
C26 H26 0.9300
C24 C23 1.379(3)
C24 H24 0.9300
C52 C51 1.382(3)
C85 C86 1.384(4)
C85 C90 1.393(3)
C48 C49 1.380(3)
C48 H48 0.9300
C33 H33 0.9300
C14 C15 1.376(3)
C14 H14 0.9300
C53 H53A 0.9700
C53 H53B 0.9700
C2 C7 1.395(4)
C2 C3 1.397(4)
C20 C21 1.382(4)
C20 H20 0.9300
C59 C60 1.387(4)
C59 H59 0.9300
C71 C72 1.384(3)
C71 H71 0.9300
C63 C62 1.381(4)
C63 H63 0.9300
C65 C66 1.379(4)
C65 H65 0.9300
C27 C29 1.384(4)
C27 C28 1.513(4)
C69 C68 1.392(4)
C69 H69 0.9300
C78 C79 1.472(4)
C78 H78 0.9300
C7 C6 1.385(4)
C30 C29 1.384(4)
C30 H30 0.9300
C18 C17 1.394(4)
C18 H18 0.9300
C90 C89 1.377(4)
C90 H90 0.9300
C39 C38 1.386(4)
C39 H39 0.9300
C51 C50 1.373(4)
C51 H51 0.9300
C3 C4 1.385(4)
C3 H3 0.9300
C75 C74 1.368(4)
C75 H75 0.9300
C44 C43 1.370(4)
C44 H44 0.9300
C79 C80 1.373(4)
C79 C84 1.386(5)
C86 C87 1.392(4)
C86 H86 0.9300
C15 C16 1.362(4)
C15 H15 0.9300
C49 C50 1.372(4)
C49 H49 0.9300
C72 C74 1.382(4)
C72 C73 1.515(4)
C23 C22 1.369(4)
C23 H23 0.9300
C60 C61 1.374(4)
C60 H60 0.9300
C8 H8A 0.9700
C8 H8B 0.9700
C35 C36 1.387(4)
C35 H35 0.9300
C29 H29 0.9300
C21 C22 1.376(4)
C21 H21 0.9300
C74 H74 0.9300
C50 H50 0.9300
C17 C16 1.373(4)
C17 H17 0.9300
C41 C42 1.379(4)
C41 H41 0.9300
C61 C62 1.376(4)
C61 H61 0.9300
C66 C67 1.358(5)
C66 H66 0.9300
C62 H62 0.9300
C22 H22 0.9300
C43 C42 1.367(5)
C43 H43 0.9300
C16 H16 0.9300
C38 C37 1.372(5)
C38 H38 0.9300
C67 C68 1.375(5)
C67 H67 0.9300
C87 C88 1.367(4)
C87 H87 0.9300
C89 C88 1.371(4)
C89 H89 0.9300
C68 H68 0.9300
C4 C5 1.368(5)
C4 H4 0.9300
C88 H88 0.9300
C36 C37 1.365(5)
C36 H36 0.9300
C37 H37 0.9300
C42 H42 0.9300
C6 C5 1.368(5)
C6 H6 0.9300
C5 H5 0.9300
C84 C83 1.381(5)
C84 H84 0.9300
C73 H73A 0.9600
C73 H73B 0.9600
C73 H73C 0.9600
C28 H28A 0.9600
C28 H28B 0.9600
C28 H28C 0.9600
C80 C81 1.387(5)
C80 H80 0.9300
C82 C83 1.358(6)
C82 C81 1.359(6)
C82 H82 0.9300
C81 H81 0.9300
C83 H83 0.9300
